data_2106820
loop_
_publ_author_name
'Almloef, J.'

_publ_section_title
;
 Hydrogen Bond Studies. L. The Crystal Structure of Perchloric Acid
 Trihydrate
;
_journal_name_full 'Acta Crystallographica B (24,1968-38,1982)'
_journal_page_first 481
_journal_page_last 485
_journal_volume 28
_journal_year 1972
_chemical_formula_sum 'Cl H7 O7'
_chemical_name_systematic 'H Cl O4 (H2 O)3'
_space_group_IT_number 61
_symmetry_space_group_name_Hall '-P 2ac 2ab'
_symmetry_space_group_name_H-M 'P b c a'
_cell_angle_alpha 90
_cell_angle_beta 90
_cell_angle_gamma 90
_cell_formula_units_Z 8
_cell_length_a 8.252
_cell_length_b 13.105
_cell_length_c 10.218
_cell_volume 1105.000
_citation_journal_id_ASTM ACBCAR
_cod_data_source_file Almloef_ACBCAR_1972_1741.cif
_cod_data_source_block H7Cl1O7
_cod_original_cell_volume 1105
_cod_original_formula_sum 'H7 Cl1 O7'
_cod_database_code 2106820

loop_
_symmetry_equiv_pos_as_xyz
x,y,z
-x+1/2,-y,z+1/2
x+1/2,-y+1/2,-z
-x,y+1/2,-z+1/2
-x,-y,-z
x-1/2,y,-z-1/2
-x-1/2,y-1/2,z
x,-y-1/2,z-1/2

loop_
_atom_site_label
_atom_site_type_symbol
_atom_site_fract_x
_atom_site_fract_y
_atom_site_fract_z
_atom_site_occupancy
_atom_site_U_iso_or_equiv
O1 O-2 0.2507 0.0202 0.2981 1 0.0
O7 O-2 0.1854 0.3369 0.0064 1 0.0
H4 H+1 0.049 0.354 0.107 1 0.0
O3 O-2 0.2116 0.1827 0.2042 1 0.0
H6 H+1 0.263 0.316 0.03 1 0.0
H5 H+1 0.475 0.348 0.24 1 0.0
Cl1 Cl+7 0.2466 0.0781 0.1764 1 0.0
H2 H+1 0.066 0.264 0.444 1 0.0
O2 O-2 0.4 0.0691 0.1133 1 0.0
H3 H+1 0.428 0.425 0.327 1 0.0
O5 O-2 0.0099 0.3233 0.4045 1 0.0
H7 H+1 0.197 0.11 0.456 1 0.0
O6 O-2 0.456 0.3585 0.3298 1 0.0
O4 O-2 0.1238 0.0349 0.0938 1 0.0
H1 H+1 0.04 0.379 0.458 1 0.0
